data_4003969
loop_
_publ_author_name
'Denis, Paul-Henry'
'Mertens, Martijn'
'Van Gompel, Wouter T. M.'
'Van Hecke, Kristof'
'Ruttens, Bart'
'D&#x2019;Haen, Jan'
'Lutsen, Laurence'
'Vanderzande, Dirk'

_publ_section_title
;
 Directing the Self-Assembly of Conjugated Organic Ammonium Cations in
 Low-Dimensional Perovskites by Halide Substitution
;
_journal_name_full 'Chemistry of Materials'
_journal_paper_doi 10.1021/acs.chemmater.1c01221
_journal_year 2021
_chemical_formula_moiety 'Cl4 Pb, 2(C11 H14 N S2)'
_chemical_formula_sum 'C22 H28 Cl4 N2 Pb S4'
_chemical_formula_weight 797.70
_space_group_crystal_system monoclinic
_space_group_IT_number 14
_space_group_name_Hall '-P 2ybc'
_space_group_name_H-M_alt 'P 1 21/c 1'
_atom_sites_solution_hydrogens geom
_atom_sites_solution_primary direct
_audit_creation_date 2020-07-28
_audit_creation_method
;
Olex2 1.2
(compiled May 18 2018 14:05:52 for OlexSys, GUI svn.r5506)
;
_cell_angle_alpha 90
_cell_angle_beta 91.5692(18)
_cell_angle_gamma 90
_cell_formula_units_Z 2
_cell_length_a 24.7740(5)
_cell_length_b 7.35765(14)
_cell_length_c 7.86657(15)
_cell_measurement_reflns_used 10166
_cell_measurement_temperature 100(2)
_cell_measurement_theta_max 73.7770
_cell_measurement_theta_min 3.5410
_cell_volume 1433.37(5)
_computing_cell_refinement 'CrysAlisPro 1.171.40.67a (Rigaku OD, 2019)'
_computing_data_collection 'CrysAlisPro 1.171.40.67a (Rigaku OD, 2019)'
_computing_data_reduction 'CrysAlisPro 1.171.40.67a (Rigaku OD, 2019)'
_computing_molecular_graphics 'Olex2 (Dolomanov et al., 2009)'
_computing_publication_material 'Olex2 (Dolomanov et al., 2009)'
_computing_structure_refinement 'ShelXL (Sheldrick, 2015)'
_computing_structure_solution 'ShelXS (Sheldrick, 2008)'
_diffrn_ambient_environment N~2~
_diffrn_ambient_temperature 100(2)
_diffrn_detector 'CCD plate'
_diffrn_detector_area_resol_mean 10.4839
_diffrn_detector_type Atlas
_diffrn_measured_fraction_theta_full 1.000
_diffrn_measured_fraction_theta_max 0.994
_diffrn_measurement_details
;
List of Runs (angles in degrees, time in seconds):

  # Type    Start    End  Width  t~exp~   \w     \q     \k     \f   Frames
--------------------------------------------------------------------------
  1  \w    -66.00  33.00   1.00    5.00    --  -41.68  38.00 -90.00   99
  2  \w   -122.00  -1.00   1.00    5.00    --  -41.68 -19.00  90.00  121
  3  \w    -21.00  74.00   1.00    5.00    --   41.68 -77.00  90.00   95
  4  \w     17.00 116.00   1.00    5.00    --   41.68  38.00 -60.00   99
  5  \w     23.00 107.00   1.00   25.00    --  106.01 -94.00 150.00   84
  6  \w     30.00 134.00   1.00   25.00    --  106.01 -30.00 150.00  104
  7  \w     33.00 112.00   1.00   25.00    --  106.01-125.00 -30.00   79
  8  \w     30.00 139.00   1.00   25.00    --  106.01 -77.00-150.00  109
  9  \w    103.00 178.00   1.00   25.00    --  106.01  77.00-120.00   75
 10  \w     78.00 178.00   1.00   25.00    --  106.01  30.00 -90.00  100
 11  \w     23.00 107.00   1.00   25.00    --  106.01 -94.00  90.00   84
 12  \w     33.00 112.00   1.00   25.00    --  106.01-125.00  60.00   79
 13  \w     23.00 107.00   1.00   25.00    --  106.01 -94.00-180.00   84
 14  \w     78.00 178.00   1.00   25.00    --  106.01  30.00 -30.00  100
 15  \w    102.00 178.00   1.00   25.00    --  106.01  87.00-169.00   76
 16  \w     14.00 115.00   1.00    5.00    --   41.68  57.00 -30.00  101
 17  \w     14.00 115.00   1.00    5.00    --   41.68  57.00 120.00  101
 18  \w     14.00 115.00   1.00    5.00    --   41.68  57.00  30.00  101
 19  \w     27.00  98.00   1.00    5.00    --   41.68-125.00  30.00   71
 20  \w     14.00 115.00   1.00    5.00    --   41.68  57.00-150.00  101
 21  \w     80.00 178.00   1.00   25.00    --  106.01  45.00  60.00   98
 22  \w     77.00 178.00   1.00   25.00    --  106.01  61.00 -90.00  101
 23  \w     78.00 178.00   1.00   25.00    --  106.01  30.00 150.00  100
 24  \w     77.00 178.00   1.00   25.00    --  106.01  61.00-150.00  101
 25  \w     76.00 178.00   1.00   25.00    --  106.01  66.00  84.00  102
 26  \w     77.00 178.00   1.00   25.00    --  106.01  61.00   0.00  101
 27  \w     77.00 178.00   1.00   25.00    --  106.01  61.00 -30.00  101
 28  \w     77.00 178.00   1.00   25.00    --  106.01  61.00 150.00  101
 29  \w     77.00 178.00   1.00   25.00    --  106.01  61.00  60.00  101
 30  \w     77.00 178.00   1.00   25.00    --  106.01  61.00-180.00  101
 31  \w     14.00 115.00   1.00    5.00    --   41.68  57.00-120.00  101
;
_diffrn_measurement_device 'four-circle diffractometer'
_diffrn_measurement_device_type 'SuperNova, Dual, Cu at home/near, Atlas'
_diffrn_measurement_method '\w scans'
_diffrn_orient_matrix_type 'CrysAlisPro convention (1999,Acta A55,543-557)'
_diffrn_orient_matrix_UB_11 0.0460969000
_diffrn_orient_matrix_UB_12 -0.1229249000
_diffrn_orient_matrix_UB_13 0.0676212000
_diffrn_orient_matrix_UB_21 0.0137136000
_diffrn_orient_matrix_UB_22 0.1401198000
_diffrn_orient_matrix_UB_23 0.1400003000
_diffrn_orient_matrix_UB_31 -0.0394695000
_diffrn_orient_matrix_UB_32 -0.0954504000
_diffrn_orient_matrix_UB_33 0.1191057000
_diffrn_radiation_monochromator mirror
_diffrn_radiation_probe x-ray
_diffrn_radiation_type CuK\a
_diffrn_radiation_wavelength 1.54184
_diffrn_reflns_av_R_equivalents 0.0705
_diffrn_reflns_av_unetI/netI 0.0325
_diffrn_reflns_Laue_measured_fraction_full 1.000
_diffrn_reflns_Laue_measured_fraction_max 0.994
_diffrn_reflns_limit_h_max 30
_diffrn_reflns_limit_h_min -30
_diffrn_reflns_limit_k_max 9
_diffrn_reflns_limit_k_min -9
_diffrn_reflns_limit_l_max 9
_diffrn_reflns_limit_l_min -9
_diffrn_reflns_number 25920
_diffrn_reflns_point_group_measured_fraction_full 1.000
_diffrn_reflns_point_group_measured_fraction_max 0.994
_diffrn_reflns_theta_full 67.684
_diffrn_reflns_theta_max 73.861
_diffrn_reflns_theta_min 3.570
_diffrn_source 'micro-focus sealed X-ray tube'
_diffrn_source_type 'SuperNova (Cu) X-ray Source'
_exptl_absorpt_coefficient_mu 17.718
_exptl_absorpt_correction_T_max 1.000
_exptl_absorpt_correction_T_min 0.801
_exptl_absorpt_correction_type gaussian
_exptl_absorpt_process_details
;
CrysAlisPro 1.171.40.67a (Rigaku Oxford Diffraction, 2019)
Numerical absorption correction based on gaussian integration over
			a multifaceted crystal model
Empirical absorption correction using spherical harmonics,
 implemented in SCALE3 ABSPACK scaling algorithm.
;
_exptl_crystal_colour 'clear colourless'
_exptl_crystal_colour_lustre clear
_exptl_crystal_colour_primary colourless
_exptl_crystal_density_diffrn 1.848
_exptl_crystal_description plate
_exptl_crystal_F_000 776
_exptl_crystal_size_max 0.173
_exptl_crystal_size_mid 0.048
_exptl_crystal_size_min 0.027
_refine_diff_density_max 0.890
_refine_diff_density_min -0.717
_refine_diff_density_rms 0.114
_refine_ls_extinction_method none
_refine_ls_goodness_of_fit_ref 1.027
_refine_ls_hydrogen_treatment constr
_refine_ls_matrix_type full
_refine_ls_number_parameters 152
_refine_ls_number_reflns 2878
_refine_ls_number_restraints 0
_refine_ls_restrained_S_all 1.027
_refine_ls_R_factor_all 0.0343
_refine_ls_R_factor_gt 0.0265
_refine_ls_shift/su_max 0.000
_refine_ls_shift/su_mean 0.000
_refine_ls_structure_factor_coef Fsqd
_refine_ls_weighting_details 'w=1/[\s^2^(Fo^2^)+(0.0331P)^2^+2.4221P] where P=(Fo^2^+2Fc^2^)/3'
_refine_ls_weighting_scheme calc
_refine_ls_wR_factor_gt 0.0632
_refine_ls_wR_factor_ref 0.0681
_reflns_Friedel_coverage 0.000
_reflns_number_gt 2396
_reflns_number_total 2878
_reflns_threshold_expression 'I > 2\s(I)'
_cod_data_source_file cm1c01221_si_003.cif
_cod_data_source_block dvdz019b
_cod_database_code 4003969
_shelx_shelxl_version_number 2018/3
_chemical_oxdiff_formula 'C22 H28 Cl4 N2 Pb S4'
_shelx_space_group_comment
;
The symmetry employed for this shelxl refinement is uniquely defined
by the following loop, which should always be used as a source of
symmetry information in preference to the above space-group names.
They are only intended as comments.
;
_reflns_odcompleteness_completeness 99.96
_reflns_odcompleteness_iscentric 1
_reflns_odcompleteness_theta 66.97
_olex2_refinement_description
;
1. Fixed Uiso
 At 1.2 times of:
  All C(H) groups, All C(H,H) groups, All N(H,H,H) groups
2.a Secondary CH2 refined with riding coordinates:
 C9(H9A,H9B), C10(H10A,H10B), C11(H11A,H11B)
2.b Aromatic/amide H refined with riding coordinates:
 C1(H1), C2(H2), C3(H3), C6(H6), C7(H7)
2.c Idealised Me refined as rotating group:
 N1(H1A,H1B,H1C)
;
_olex2_exptl_crystal_mounting_method 'mounted on a LithoLoop'
_olex2_submission_special_instructions 'No special instructions were received'
_oxdiff_exptl_absorpt_empirical_details
;
Empirical correction (ABSPACK) includes:
- Absorption correction using spherical harmonics
- Frame scaling
- B-factor correction
;
_oxdiff_exptl_absorpt_empirical_full_max 2.837
_oxdiff_exptl_absorpt_empirical_full_min 0.409

loop_
_space_group_symop_operation_xyz
'x, y, z'
'-x, y+1/2, -z+1/2'
'-x, -y, -z'
'x, -y-1/2, z-1/2'

loop_
_atom_site_label
_atom_site_type_symbol
_atom_site_fract_x
_atom_site_fract_y
_atom_site_fract_z
_atom_site_U_iso_or_equiv
_atom_site_adp_type
_atom_site_occupancy
_atom_site_site_symmetry_order
_atom_site_calc_flag
_atom_site_refinement_flags_posn
_atom_site_refinement_flags_adp
_atom_site_refinement_flags_occupancy
_atom_site_disorder_assembly
_atom_site_disorder_group
Pb1 Pb 0.000000 0.500000 0.500000 0.02170(8) Uani 1 2 d S T P . .
Cl1 Cl 0.02404(6) 0.31987(17) 0.81348(14) 0.0422(3) Uani 1 1 d . . . . .
Cl2 Cl 0.11207(4) 0.57363(18) 0.47341(13) 0.0349(2) Uani 1 1 d . . . . .
S1 S -0.37991(6) 0.3864(2) 1.8164(2) 0.0537(4) Uani 1 1 d . . . . .
S2 S -0.33780(5) 0.60371(17) 1.32129(14) 0.0346(2) Uani 1 1 d . . . . .
N1 N -0.10898(17) 0.4947(6) 0.9251(5) 0.0362(9) Uani 1 1 d . . . . .
H1A H -0.097320 0.507253 0.816989 0.043 Uiso 1 1 calc GR . . . .
H1B H -0.108962 0.374988 0.953961 0.043 Uiso 1 1 calc GR . . . .
H1C H -0.086574 0.556921 0.997866 0.043 Uiso 1 1 calc GR . . . .
C1 C -0.4445(3) 0.4433(10) 1.8610(8) 0.0543(15) Uani 1 1 d . . . . .
H1 H -0.462018 0.408635 1.961913 0.065 Uiso 1 1 calc R . . . .
C2 C -0.4679(2) 0.5433(10) 1.7359(8) 0.0550(16) Uani 1 1 d . . . . .
H2 H -0.504007 0.585656 1.742033 0.066 Uiso 1 1 calc R . . . .
C3 C -0.43493(19) 0.5823(7) 1.5925(6) 0.0336(10) Uani 1 1 d . . . . .
H3 H -0.445359 0.651104 1.494876 0.040 Uiso 1 1 calc R . . . .
C4 C -0.3829(2) 0.4969(7) 1.6247(6) 0.0336(10) Uani 1 1 d . . . . .
C5 C -0.33628(19) 0.4976(6) 1.5183(6) 0.0304(9) Uani 1 1 d . . . . .
C6 C -0.2873(2) 0.4145(7) 1.5458(6) 0.0344(10) Uani 1 1 d . . . . .
H6 H -0.278276 0.348211 1.646226 0.041 Uiso 1 1 calc R . . . .
C7 C -0.2517(2) 0.4370(7) 1.4102(6) 0.0327(10) Uani 1 1 d . . . . .
H7 H -0.216241 0.387402 1.411004 0.039 Uiso 1 1 calc R . . . .
C8 C -0.27268(19) 0.5360(6) 1.2788(6) 0.0321(10) Uani 1 1 d . . . . .
C9 C -0.2469(2) 0.5867(7) 1.1152(6) 0.0358(10) Uani 1 1 d . . . . .
H9A H -0.246638 0.720785 1.104488 0.043 Uiso 1 1 calc R . . . .
H9B H -0.268980 0.537417 1.019073 0.043 Uiso 1 1 calc R . . . .
C10 C -0.18946(19) 0.5167(6) 1.1023(6) 0.0307(9) Uani 1 1 d . . . . .
H10A H -0.167057 0.567080 1.197259 0.037 Uiso 1 1 calc R . . . .
H10B H -0.189460 0.382676 1.113450 0.037 Uiso 1 1 calc R . . . .
C11 C -0.1649(2) 0.5687(7) 0.9355(6) 0.0368(10) Uani 1 1 d . . . . .
H11A H -0.187511 0.520315 0.840125 0.044 Uiso 1 1 calc R . . . .
H11B H -0.163938 0.702731 0.925185 0.044 Uiso 1 1 calc R . . . .

loop_
_atom_site_aniso_label
_atom_site_aniso_U_11
_atom_site_aniso_U_22
_atom_site_aniso_U_33
_atom_site_aniso_U_23
_atom_site_aniso_U_13
_atom_site_aniso_U_12
Pb1 0.02605(12) 0.02358(12) 0.01551(11) -0.00003(8) 0.00126(7) 0.00003(9)
Cl1 0.0647(8) 0.0350(6) 0.0262(5) 0.0117(4) -0.0113(5) -0.0143(5)
Cl2 0.0271(5) 0.0501(6) 0.0273(5) -0.0005(4) -0.0012(4) -0.0039(5)
S1 0.0523(8) 0.0528(8) 0.0566(8) 0.0153(7) 0.0118(6) 0.0099(7)
S2 0.0335(6) 0.0345(6) 0.0357(6) 0.0038(5) -0.0021(4) 0.0060(5)
N1 0.039(2) 0.046(2) 0.0246(18) -0.0002(17) 0.0042(16) -0.0067(19)
C1 0.050(3) 0.064(4) 0.050(3) 0.003(3) 0.011(3) -0.003(3)
C2 0.038(3) 0.078(5) 0.050(3) -0.006(3) 0.006(2) 0.012(3)
C3 0.029(2) 0.045(3) 0.027(2) -0.002(2) 0.0043(17) 0.006(2)
C4 0.033(2) 0.031(2) 0.036(2) -0.0057(19) -0.0034(18) 0.000(2)
C5 0.035(2) 0.024(2) 0.032(2) 0.0002(18) -0.0045(18) -0.0008(19)
C6 0.034(2) 0.032(2) 0.037(2) 0.0000(19) -0.0047(19) 0.003(2)
C7 0.033(2) 0.032(2) 0.033(2) -0.0017(19) -0.0042(18) 0.0039(19)
C8 0.030(2) 0.032(3) 0.034(2) -0.0020(18) -0.0005(18) 0.0025(18)
C9 0.044(3) 0.033(3) 0.030(2) 0.0000(19) -0.0011(19) 0.006(2)
C10 0.037(2) 0.031(2) 0.023(2) -0.0005(17) -0.0037(17) -0.0021(19)
C11 0.046(3) 0.036(2) 0.028(2) 0.0006(19) 0.0018(19) 0.003(2)

loop_
_atom_type_symbol
_atom_type_description
_atom_type_scat_dispersion_real
_atom_type_scat_dispersion_imag
_atom_type_scat_source
C C 0.0181 0.0091 'International Tables Vol C Tables 4.2.6.8 and 6.1.1.4'
H H 0.0000 0.0000 'International Tables Vol C Tables 4.2.6.8 and 6.1.1.4'
Cl Cl 0.3639 0.7018 'International Tables Vol C Tables 4.2.6.8 and 6.1.1.4'
N N 0.0311 0.0180 'International Tables Vol C Tables 4.2.6.8 and 6.1.1.4'
Pb Pb -4.0753 8.5060 'International Tables Vol C Tables 4.2.6.8 and 6.1.1.4'
S S 0.3331 0.5567 'International Tables Vol C Tables 4.2.6.8 and 6.1.1.4'

loop_
_exptl_crystal_face_index_h
_exptl_crystal_face_index_k
_exptl_crystal_face_index_l
_exptl_crystal_face_perp_dist
-8 3 3 0.0010
8 -3 -3 0.0359
1 5 0 0.0777
-6 -4 2 0.0425
-13 2 -2 0.0260
13 -2 2 0.0010

loop_
_geom_angle_atom_site_label_1
_geom_angle_atom_site_label_2
_geom_angle_atom_site_label_3
_geom_angle
_geom_angle_site_symmetry_1
_geom_angle_site_symmetry_3
_geom_angle_publ_flag
Cl1 Pb1 Cl1 180.0 4_565 2_556 ?
Cl1 Pb1 Cl1 88.862(16) 2_556 . ?
Cl1 Pb1 Cl1 180.0 3_566 . ?
Cl1 Pb1 Cl1 91.138(16) 4_565 . ?
Cl1 Pb1 Cl1 91.138(16) 2_556 3_566 ?
Cl1 Pb1 Cl1 88.862(16) 4_565 3_566 ?
Cl2 Pb1 Cl1 84.32(4) 3_566 2_556 ?
Cl2 Pb1 Cl1 88.33(4) 3_566 3_566 ?
Cl2 Pb1 Cl1 88.33(4) . . ?
Cl2 Pb1 Cl1 84.32(4) . 4_565 ?
Cl2 Pb1 Cl1 91.67(4) . 3_566 ?
Cl2 Pb1 Cl1 95.68(4) 3_566 4_565 ?
Cl2 Pb1 Cl1 91.67(4) 3_566 . ?
Cl2 Pb1 Cl1 95.68(4) . 2_556 ?
Cl2 Pb1 Cl2 180.0 . 3_566 ?
Pb1 Cl1 Pb1 142.16(4) 2_546 . ?
C1 S1 C4 92.7(3) . . ?
C8 S2 C5 92.6(2) . . ?
C2 C1 S1 111.9(5) . . ?
C1 C2 C3 116.1(5) . . ?
C2 C3 C4 107.3(5) . . ?
C3 C4 S1 112.0(4) . . ?
C5 C4 S1 119.8(4) . . ?
C5 C4 C3 128.2(4) . . ?
C4 C5 S2 121.4(4) . . ?
C6 C5 S2 109.8(4) . . ?
C6 C5 C4 128.7(4) . . ?
C5 C6 C7 113.4(4) . . ?
C8 C7 C6 113.7(4) . . ?
C7 C8 S2 110.4(4) . . ?
C7 C8 C9 128.6(5) . . ?
C9 C8 S2 121.0(4) . . ?
C8 C9 C10 113.2(4) . . ?
C11 C10 C9 111.8(4) . . ?
N1 C11 C10 110.6(4) . . ?

loop_
_geom_bond_atom_site_label_1
_geom_bond_atom_site_label_2
_geom_bond_distance
_geom_bond_site_symmetry_2
_geom_bond_publ_flag
Pb1 Cl1 2.8451(11) 4_565 ?
Pb1 Cl1 2.8451(11) 2_556 ?
Pb1 Cl1 2.8481(10) 3_566 ?
Pb1 Cl1 2.8481(10) . ?
Pb1 Cl2 2.8420(11) . ?
Pb1 Cl2 2.8420(11) 3_566 ?
S1 C1 1.700(7) . ?
S1 C4 1.713(5) . ?
S2 C5 1.735(5) . ?
S2 C8 1.730(5) . ?
N1 C11 1.493(7) . ?
C1 C2 1.346(10) . ?
C2 C3 1.439(8) . ?
C3 C4 1.451(7) . ?
C4 C5 1.444(7) . ?
C5 C6 1.370(7) . ?
C6 C7 1.414(7) . ?
C7 C8 1.357(7) . ?
C8 C9 1.500(7) . ?
C9 C10 1.519(7) . ?
C10 C11 1.511(6) . ?

loop_
_exptl_oxdiff_crystal_face_indexfrac_h
_exptl_oxdiff_crystal_face_indexfrac_k
_exptl_oxdiff_crystal_face_indexfrac_l
_exptl_oxdiff_crystal_face_x
_exptl_oxdiff_crystal_face_y
_exptl_oxdiff_crystal_face_z
-8.0391 2.9305 3.1999 -0.5144 0.7484 0.4187
8.0391 -2.9305 -3.1999 0.5144 -0.7484 -0.4187
1.1720 4.7493 0.3671 -0.5050 0.7329 -0.4559
-6.2346 -3.9057 2.2117 0.3423 -0.3231 0.8823
-13.2432 1.5421 -2.2669 -0.9533 -0.2829 0.1055
13.2432 -1.5421 2.2669 0.9533 0.2829 -0.1055
